data_9012666
loop_
_publ_author_name
'Zhukhlistov, A. P.'

_publ_section_title
;
 Crystal structure of nacrite from the electron diffraction data
;
_journal_name_full 'Crystallography Reports'
_journal_page_first 76
_journal_page_last 82
_journal_paper_doi 10.1134/S1063774508010094
_journal_volume 53
_journal_year 2008
_chemical_formula_sum 'Al2 H4 O9 Si2'
_chemical_name_mineral Nacrite
_space_group_IT_number 9
_symmetry_space_group_name_Hall 'C -2yc'
_symmetry_space_group_name_H-M 'C 1 c 1'
_cell_angle_alpha 90
_cell_angle_beta 100.50
_cell_angle_gamma 90
_cell_formula_units_Z 4
_cell_length_a 8.910
_cell_length_b 5.144
_cell_length_c 14.593
_cell_volume 657.642
_database_code_amcsd 0012394
_exptl_crystal_density_diffrn 2.607
_cod_original_formula_sum 'Al2 Si2 O9 H4'
_cod_database_code 9012666

loop_
_space_group_symop_operation_xyz
x,y,z
1/2+x,1/2+y,z
x,-y,1/2+z
1/2+x,1/2-y,1/2+z

loop_
_atom_site_aniso_label
_atom_site_aniso_U_11
_atom_site_aniso_U_22
_atom_site_aniso_U_33
_atom_site_aniso_U_12
_atom_site_aniso_U_13
_atom_site_aniso_U_23
Al1 0.00817 0.00643 0.00939 -0.00114 0.00064 0.00075
Al2 0.00778 0.00630 0.00834 -0.00068 0.00064 0.00150
Si1 0.00778 0.00617 0.01043 -0.00183 0.00446 -0.00075
Si2 0.00817 0.00885 0.00834 -0.00091 0.00255 0.00037
O1 0.01011 0.00858 0.01565 -0.00023 0.00764 -0.00112
O2 0.00933 0.00858 0.01043 0.00183 0.00127 -0.00224
O3 0.01166 0.01019 0.01565 0.00411 0.00637 0.00037
O4 0.01089 0.00871 0.01043 -0.00479 0.00446 -0.00112
O5 0.01089 0.01099 0.00939 0.00320 0.00318 0.00523
O-h1 0.01011 0.00818 0.01147 0.00023 0.00637 0.00187
O-h2 0.01283 0.01059 0.01460 -0.00297 0.00573 -0.00486
O-h3 0.00855 0.00938 0.01252 0.00114 0.00446 -0.00075
O-h4 0.01089 0.01206 0.01460 0.00068 0.00573 0.00000
H1 0.04899 0.03928 0.04589 0.01027 0.03057 0.02580
H2 0.03849 0.04424 0.04381 -0.02146 -0.00255 0.01533
H3 0.03577 0.03820 0.03442 0.02009 0.01401 -0.01421
H4 0.03499 0.03740 0.04172 0.02762 0.03184 0.00897

loop_
_atom_site_label
_atom_site_fract_x
_atom_site_fract_y
_atom_site_fract_z
_atom_site_type_symbol
_atom_site_attached_hydrogens
Al1 0.32750 -0.07030 -0.00020 Al 0
Al2 0.16280 0.42450 0.00040 Al 0
Si1 0.06320 0.27960 0.18970 Si 0
Si2 0.23420 -0.23440 0.19070 Si 0
O1 0.13490 0.00110 0.22150 O 0
O2 0.18090 0.50270 0.23620 O 0
O3 0.41190 -0.19250 0.23710 O 0
O4 0.02140 0.31110 0.07880 O 0
O5 0.21430 -0.26200 0.07940 O 0
O-h1 0.32710 0.23790 0.07480 O 0
O-h2 0.16400 0.11530 -0.06600 O 0
O-h3 0.28530 -0.37930 -0.06500 O 0
O-h4 0.47720 0.04320 -0.06510 O 0
H1 0.42600 0.31800 0.09600 H 0
H2 0.59900 0.41000 0.37800 H 0
H3 0.30000 0.34600 0.38000 H 0
H4 0.49900 -0.11400 0.38000 H 0

loop_
_cod_changelog_entry_id
_cod_changelog_entry_author
_cod_changelog_entry_date
_cod_changelog_entry_text
1
;cod-tools version 3.8.0
Id: cif_guess_AMCSD_atom_types 9581 2023-05-17 12:35:41Z saulius
;
2023-05-18T08:44:42+03:00
;Derived atom types and hydrogen counts
from atom names that follow the AMCSD naming convention
(Wat == water, O-H == hydroxyl).
;
2
;cod-tools version 3.10.1
Id: cif_fix_AMCSD_aniso_labels 10200 2024-08-01 14:09:44Z saulius
;
2024-08-02T12:21:48+03:00
;Changed the following '_atom_site_aniso_label' values:
'Oh1' -> 'O-h1'
'Oh2' -> 'O-h2'
'Oh3' -> 'O-h3'
'Oh4' -> 'O-h4'
;

loop_
_cod_related_entry_id
_cod_related_entry_database
_cod_related_entry_code
1 AMCSD 0012394
